data_7050028
loop_
_publ_author_name
'Ooyama, Yousuke'
'Yoshida, Katsuhira'

_publ_section_title
;
 Heterocyclic quinol-type fluorophores. Dramatic solid-state
 fluorescence enhancement behaviour of imidazoanthraquinol-type
 clathrate hosts upon inclusion of various kinds of organic solvent
 molecules
;
_journal_issue 9
_journal_name_full 'New Journal of Chemistry'
_journal_page_first 1204
_journal_paper_doi 10.1039/b411591k
_journal_volume 29
_journal_year 2005
_chemical_formula_sum 'C34 H45 N3 O4'
_chemical_formula_weight 559.75
_space_group_IT_number 14
_symmetry_cell_setting monoclinic
_symmetry_Int_Tables_number 14
_symmetry_space_group_name_Hall '-P 2yn'
_symmetry_space_group_name_H-M 'P 1 21/n 1'
_audit_creation_date 'Sun Jun 19 19:00:45 2005'
_audit_creation_method 'by teXsan'
_cell_angle_alpha 90
_cell_angle_beta 107.87(1)
_cell_angle_gamma 90
_cell_formula_units_Z 4
_cell_length_a 9.620(2)
_cell_length_b 23.485(2)
_cell_length_c 15.297(2)
_cell_measurement_reflns_used 22
_cell_measurement_temperature 296.2
_cell_measurement_theta_max 13.5
_cell_measurement_theta_min 10.0
_cell_volume 3289.3(9)
_computing_cell_refinement 'MSC/AFC Diffractometer Control'
_computing_data_collection 'MSC/AFC Diffractometer Control'
_computing_data_reduction 'teXsan Ver. 1.11'
_computing_publication_material 'teXsan Ver. 1.11'
_computing_structure_refinement 'teXsan Ver. 1.10'
_computing_structure_solution SIR92
_diffrn_measured_fraction_theta_full 0.9986
_diffrn_measured_fraction_theta_max 0.9986
_diffrn_measurement_device_type 'Rigaku AFC7S'
_diffrn_measurement_method \w-2\q
_diffrn_orient_matrix_UB_11 -0.02585
_diffrn_orient_matrix_UB_12 0.01904
_diffrn_orient_matrix_UB_13 -0.06138
_diffrn_orient_matrix_UB_21 0.03205
_diffrn_orient_matrix_UB_22 0.03744
_diffrn_orient_matrix_UB_23 0.03072
_diffrn_orient_matrix_UB_31 0.10116
_diffrn_orient_matrix_UB_32 -0.00700
_diffrn_orient_matrix_UB_33 -0.00265
_diffrn_radiation_detector 'scintillation counter'
_diffrn_radiation_monochromator graphite
_diffrn_radiation_source 'Rigaku sealed tube'
_diffrn_radiation_type 'Mo K\a'
_diffrn_radiation_wavelength 0.7107
_diffrn_reflns_av_R_equivalents 0.026
_diffrn_reflns_limit_h_max 11
_diffrn_reflns_limit_h_min 0
_diffrn_reflns_limit_k_max 27
_diffrn_reflns_limit_k_min 0
_diffrn_reflns_limit_l_max 17
_diffrn_reflns_limit_l_min -18
_diffrn_reflns_number 6166
_diffrn_reflns_theta_full 25.01
_diffrn_reflns_theta_max 25.01
_diffrn_standards_decay_% 0.03
_diffrn_standards_interval_count 150
_diffrn_standards_number 3
_exptl_absorpt_coefficient_mu 0.074
_exptl_absorpt_correction_T_max 0.999
_exptl_absorpt_correction_T_min 0.980
_exptl_absorpt_correction_type psi-scan
_exptl_crystal_colour yellow
_exptl_crystal_density_diffrn 1.130
_exptl_crystal_density_method 'not measured'
_exptl_crystal_description prismatic
_exptl_crystal_F_000 1208.00
_exptl_crystal_size_max 0.650
_exptl_crystal_size_mid 0.200
_exptl_crystal_size_min 0.200
_refine_diff_density_max 0.21
_refine_diff_density_min -0.18
_refine_ls_extinction_coef 0.0042(9)
_refine_ls_extinction_method 'Zachariasen(1967) type 2 Gaussian isotropic'
_refine_ls_goodness_of_fit_ref 1.185
_refine_ls_matrix_type full
_refine_ls_number_parameters 479
_refine_ls_number_reflns 5803
_refine_ls_R_factor_all 0.0990
_refine_ls_R_factor_gt 0.0593
_refine_ls_shift/su_max 0.0041
_refine_ls_structure_factor_coef Fsqd
_refine_ls_weighting_details 'w = 1/[\s^2^(Fo^2^) + (0.04000(Max(Fo^2^,0) + 2Fc^2^)/3)^2^]'
_refine_ls_weighting_scheme calc
_refine_ls_wR_factor_gt 0.1292
_refine_ls_wR_factor_ref 0.1566
_reflns_number_gt 2926
_reflns_number_total 5803
_reflns_threshold_expression >2sigma(I)
_cod_data_source_file b411591k.txt
_cod_data_source_block 'data_2a-t-butanol'
_cod_depositor_comments
;
The following automatic conversions were performed:
'_refine_ls_matrix_type' value 'Full' changed to 'full' according to
'/home/saulius/struct/CIF-dictionaries/cif_core.dic' dictionary named
'cif_core.dic' version 2.4.1 from 2010-06-29.

Automatic conversion script
Id: cif_fix_enum 1527 2010-12-29 10:47:43Z saulius 
;
_cod_original_cell_volume 3289.3(7)
_cod_original_formula_sum 'C34 H45 N3 O4 '
_cod_database_code 7050028

loop_
_symmetry_equiv_pos_as_xyz
x,y,z
1/2-x,1/2+y,1/2-z
-x,-y,-z
1/2+x,1/2-y,1/2+z

loop_
_atom_site_label
_atom_site_type_symbol
_atom_site_fract_x
_atom_site_fract_y
_atom_site_fract_z
_atom_site_U_iso_or_equiv
_atom_site_adp_type
_atom_site_occupancy
_atom_site_calc_flag
_atom_site_refinement_flags
_atom_site_disorder_assembly
_atom_site_disorder_group
O(1) O 0.1872(2) 0.04751(8) 0.7435(1) 0.0464(6) Uani 1.00 d . . .
O(2) O 0.4878(3) 0.2257(1) 0.9185(2) 0.0812(9) Uani 1.00 d . . .
O(3) O 0.4668(3) 0.0323(1) 0.7564(2) 0.0720(8) Uani 1.00 d . . .
O(4) O -0.0034(3) -0.0396(1) 0.7371(2) 0.0742(9) Uani 1.00 d . . .
N(1) N 0.1892(3) -0.0008(1) 0.9259(2) 0.0463(8) Uani 1.00 d . . .
N(2) N 0.3328(3) -0.0094(1) 1.0710(2) 0.0534(8) Uani 1.00 d . . .
N(3) N -0.0492(4) -0.2439(1) 1.0234(3) 0.097(1) Uani 1.00 d . . .
C(1) C 0.1838(3) 0.0998(1) 0.7914(2) 0.0427(8) Uani 1.00 d . . .
C(2) C 0.2250(3) 0.1485(1) 0.7392(2) 0.0479(9) Uani 1.00 d . . .
C(3) C 0.1532(4) 0.1534(2) 0.6451(2) 0.062(1) Uani 1.00 d . . .
C(4) C 0.1817(5) 0.1980(2) 0.5948(3) 0.078(1) Uani 1.00 d . . .
C(5) C 0.2847(5) 0.2377(2) 0.6371(3) 0.084(2) Uani 1.00 d . . .
C(6) C 0.3570(5) 0.2337(2) 0.7285(3) 0.074(1) Uani 1.00 d . . .
C(7) C 0.3277(4) 0.1893(1) 0.7812(2) 0.0520(9) Uani 1.00 d . . .
C(8) C 0.4061(4) 0.1869(1) 0.8805(2) 0.057(1) Uani 1.00 d . . .
C(9) C 0.3867(3) 0.1360(1) 0.9320(2) 0.0473(9) Uani 1.00 d . . .
C(10) C 0.4745(4) 0.1298(2) 1.0241(2) 0.060(1) Uani 1.00 d . . .
C(11) C 0.4653(4) 0.0835(2) 1.0750(2) 0.061(1) Uani 1.00 d . . .
C(12) C 0.3648(3) 0.0412(1) 1.0339(2) 0.0495(9) Uani 1.00 d . . .
C(13) C 0.2763(3) 0.0469(1) 0.9429(2) 0.0439(8) Uani 1.00 d . . .
C(14) C 0.2850(3) 0.0944(1) 0.8894(2) 0.0419(8) Uani 1.00 d . . .
C(15) C 0.2274(3) -0.0333(1) 1.0039(2) 0.0487(9) Uani 1.00 d . . .
C(16) C 0.1549(3) -0.0870(1) 1.0094(2) 0.0499(9) Uani 1.00 d . . .
C(17) C 0.2272(4) -0.1302(1) 1.0678(2) 0.056(1) Uani 1.00 d . . .
C(18) C 0.1609(4) -0.1814(2) 1.0726(3) 0.065(1) Uani 1.00 d . . .
C(19) C 0.0174(4) -0.1926(1) 1.0189(3) 0.065(1) Uani 1.00 d . . .
C(20) C -0.0553(4) -0.1489(2) 0.9611(3) 0.067(1) Uani 1.00 d . . .
C(21) C 0.0126(4) -0.0980(2) 0.9562(2) 0.059(1) Uani 1.00 d . . .
C(22) C 0.0284(8) -0.2916(2) 1.0800(5) 0.119(2) Uani 1.00 d . . .
C(23) C 0.0121(9) -0.2906(3) 1.1719(6) 0.189(4) Uani 1.00 d . . .
C(24) C -0.2025(7) -0.2542(2) 0.9722(5) 0.126(3) Uani 1.00 d . . .
C(25) C -0.2131(10) -0.2772(3) 0.8832(7) 0.231(5) Uani 1.00 d . . .
C(26) C 0.0277(4) 0.1072(2) 0.7924(3) 0.059(1) Uani 1.00 d . . .
C(27) C 0.5216(4) 0.0264(2) 0.6801(2) 0.064(1) Uani 1.00 d . . .
C(28) C 0.4023(6) 0.0384(4) 0.5962(3) 0.207(3) Uani 1.00 d . . .
C(29) C 0.574(1) -0.0327(3) 0.6798(5) 0.224(4) Uani 1.00 d . . .
C(30) C 0.6431(10) 0.0635(4) 0.6906(5) 0.246(5) Uani 1.00 d . . .
C(31) C 0.0171(4) -0.0872(1) 0.6834(2) 0.064(1) Uani 1.00 d . . .
C(32) C 0.1676(6) -0.1106(3) 0.7299(5) 0.106(2) Uani 1.00 d . . .
C(33) C -0.0967(6) -0.1309(2) 0.6876(5) 0.097(2) Uani 1.00 d . . .
C(34) C -0.0031(7) -0.0673(2) 0.5881(3) 0.141(2) Uani 1.00 d . . .
H(1) H 0.290(4) 0.043(2) 0.747(3) 0.10(1) Uiso 1.00 calc . . .
H(2) H 0.131(3) -0.013(1) 0.879(2) 0.06(1) Uiso 1.00 calc . . .
H(3) H 0.087(3) 0.125(1) 0.621(2) 0.06(1) Uiso 1.00 calc . . .
H(4) H 0.122(4) 0.200(2) 0.526(3) 0.09(1) Uiso 1.00 calc . . .
H(5) H 0.308(4) 0.267(1) 0.602(2) 0.08(1) Uiso 1.00 calc . . .
H(6) H 0.426(4) 0.260(1) 0.760(2) 0.07(1) Uiso 1.00 calc . . .
H(7) H 0.541(4) 0.163(2) 1.049(2) 0.09(1) Uiso 1.00 calc . . .
H(8) H 0.523(3) 0.078(1) 1.136(2) 0.07(1) Uiso 1.00 calc . . .
H(9) H 0.328(4) -0.123(1) 1.107(2) 0.07(1) Uiso 1.00 calc . . .
H(10) H 0.218(3) -0.208(1) 1.114(2) 0.07(1) Uiso 1.00 calc . . .
H(11) H -0.151(4) -0.152(1) 0.924(2) 0.06(1) Uiso 1.00 calc . . .
H(12) H -0.044(4) -0.070(1) 0.918(2) 0.08(1) Uiso 1.00 calc . . .
H(13) H 0.124(6) -0.294(2) 1.079(4) 0.14(2) Uiso 1.00 calc . . .
H(14) H -0.033(5) -0.335(2) 1.052(3) 0.13(2) Uiso 1.00 calc . . .
H(15) H 0.0637 -0.3222 1.2079 0.2266 Uiso 1.00 calc . . .
H(16) H -0.0844 -0.2906 1.1710 0.2266 Uiso 1.00 calc . . .
H(17) H 0.0600 -0.2562 1.2043 0.2266 Uiso 1.00 calc . . .
H(18) H -0.270(4) -0.288(2) 0.984(3) 0.11(1) Uiso 1.00 calc . . .
H(19) H -0.272(4) -0.215(2) 0.964(3) 0.11(1) Uiso 1.00 calc . . .
H(20) H -0.1584 -0.2549 0.8556 0.2727 Uiso 1.00 calc . . .
H(21) H -0.3127 -0.2784 0.8473 0.2727 Uiso 1.00 calc . . .
H(22) H -0.1756 -0.3154 0.8917 0.2727 Uiso 1.00 calc . . .
H(23) H 0.001(3) 0.077(1) 0.831(2) 0.07(1) Uiso 1.00 calc . . .
H(24) H 0.008(4) 0.142(2) 0.824(3) 0.09(1) Uiso 1.00 calc . . .
H(25) H -0.037(4) 0.109(1) 0.732(3) 0.08(1) Uiso 1.00 calc . . .
H(26) H 0.546(4) 0.028(2) 0.822(3) 0.11(1) Uiso 1.00 calc . . .
H(27) H 0.3273 0.0105 0.5929 0.2801 Uiso 1.00 calc . . .
H(28) H 0.3679 0.0746 0.5993 0.2801 Uiso 1.00 calc . . .
H(29) H 0.4379 0.0333 0.5458 0.2801 Uiso 1.00 calc . . .
H(30) H 0.4772 -0.0568 0.6695 0.3070 Uiso 1.00 calc . . .
H(31) H 0.6338 -0.0435 0.7326 0.3070 Uiso 1.00 calc . . .
H(32) H 0.5979 -0.0397 0.6267 0.3070 Uiso 1.00 calc . . .
H(33) H 0.7145 0.0583 0.7464 0.2873 Uiso 1.00 calc . . .
H(34) H 0.6072 0.1032 0.6880 0.2873 Uiso 1.00 calc . . .
H(35) H 0.6810 0.0594 0.6405 0.2873 Uiso 1.00 calc . . .
H(36) H 0.057(6) -0.005(3) 0.735(4) 0.20(3) Uiso 1.00 calc . . .
H(37) H 0.243(5) -0.079(2) 0.733(3) 0.13(2) Uiso 1.00 calc . . .
H(38) H 0.178(5) -0.138(2) 0.679(3) 0.11(2) Uiso 1.00 calc . . .
H(39) H 0.181(9) -0.129(3) 0.801(6) 0.30(5) Uiso 1.00 calc . . .
H(40) H -0.092(6) -0.143(2) 0.750(4) 0.17(3) Uiso 1.00 calc . . .
H(41) H -0.186(5) -0.110(2) 0.657(3) 0.12(2) Uiso 1.00 calc . . .
H(42) H -0.085(4) -0.168(2) 0.647(2) 0.09(1) Uiso 1.00 calc . . .
H(43) H 0.0083 -0.0974 0.5506 0.1666 Uiso 1.00 calc . . .
H(44) H -0.1016 -0.0522 0.5630 0.1666 Uiso 1.00 calc . . .
H(45) H 0.0631 -0.0374 0.5880 0.1666 Uiso 1.00 calc . . .

loop_
_atom_site_aniso_label
_atom_site_aniso_U_11
_atom_site_aniso_U_22
_atom_site_aniso_U_33
_atom_site_aniso_U_12
_atom_site_aniso_U_13
_atom_site_aniso_U_23
O(1) 0.050(1) 0.044(1) 0.042(1) -0.006(1) 0.0099(10) -0.0063(9)
O(2) 0.100(2) 0.061(2) 0.073(2) -0.037(1) 0.013(1) -0.011(1)
O(3) 0.055(1) 0.120(2) 0.041(1) 0.023(1) 0.015(1) 0.005(1)
O(4) 0.084(2) 0.060(2) 0.077(2) -0.012(1) 0.021(1) -0.012(1)
N(1) 0.047(2) 0.050(2) 0.038(1) -0.005(1) 0.007(1) 0.001(1)
N(2) 0.051(2) 0.064(2) 0.039(1) -0.001(1) 0.006(1) 0.009(1)
N(3) 0.091(3) 0.061(2) 0.133(3) -0.016(2) 0.027(2) 0.011(2)
C(1) 0.044(2) 0.044(2) 0.039(2) 0.002(1) 0.009(1) -0.002(1)
C(2) 0.056(2) 0.046(2) 0.043(2) 0.006(2) 0.016(1) 0.005(1)
C(3) 0.077(3) 0.055(2) 0.046(2) -0.003(2) 0.008(2) 0.005(2)
C(4) 0.112(3) 0.064(3) 0.054(2) -0.001(2) 0.018(2) 0.015(2)
C(5) 0.120(4) 0.064(3) 0.075(3) -0.005(3) 0.037(3) 0.024(2)
C(6) 0.099(3) 0.049(2) 0.074(3) -0.010(2) 0.026(2) 0.005(2)
C(7) 0.065(2) 0.041(2) 0.050(2) -0.002(2) 0.018(2) -0.001(1)
C(8) 0.060(2) 0.052(2) 0.059(2) -0.005(2) 0.017(2) -0.008(2)
C(9) 0.047(2) 0.050(2) 0.042(2) -0.002(1) 0.010(1) -0.004(1)
C(10) 0.062(2) 0.067(2) 0.046(2) -0.012(2) 0.008(2) -0.009(2)
C(11) 0.054(2) 0.080(3) 0.038(2) -0.009(2) -0.002(2) -0.002(2)
C(12) 0.045(2) 0.059(2) 0.039(2) -0.002(2) 0.004(1) 0.003(1)
C(13) 0.042(2) 0.052(2) 0.035(2) -0.002(1) 0.009(1) -0.006(1)
C(14) 0.044(2) 0.045(2) 0.036(2) 0.002(1) 0.011(1) -0.003(1)
C(15) 0.049(2) 0.056(2) 0.041(2) 0.005(2) 0.014(1) 0.008(2)
C(16) 0.053(2) 0.056(2) 0.043(2) -0.001(2) 0.017(2) 0.002(2)
C(17) 0.055(2) 0.059(2) 0.057(2) 0.004(2) 0.021(2) 0.005(2)
C(18) 0.076(3) 0.053(2) 0.071(2) 0.010(2) 0.029(2) 0.011(2)
C(19) 0.077(3) 0.052(2) 0.076(3) -0.005(2) 0.036(2) -0.004(2)
C(20) 0.062(2) 0.070(3) 0.066(2) -0.010(2) 0.016(2) -0.001(2)
C(21) 0.061(2) 0.063(2) 0.054(2) 0.000(2) 0.017(2) 0.006(2)
C(22) 0.122(5) 0.061(3) 0.179(7) 0.001(3) 0.052(5) 0.014(4)
C(23) 0.237(9) 0.144(6) 0.197(8) 0.012(6) 0.083(7) 0.061(6)
C(24) 0.113(5) 0.072(3) 0.198(7) -0.017(3) 0.053(5) -0.002(4)
C(25) 0.241(10) 0.162(7) 0.26(1) -0.020(7) 0.037(8) -0.105(8)
C(26) 0.051(2) 0.076(3) 0.049(2) 0.014(2) 0.013(2) 0.004(2)
C(27) 0.050(2) 0.096(3) 0.051(2) 0.011(2) 0.020(2) 0.003(2)
C(28) 0.122(5) 0.45(1) 0.046(3) 0.114(6) 0.020(3) 0.012(5)
C(29) 0.40(1) 0.170(7) 0.167(6) 0.135(8) 0.185(8) 0.040(5)
C(30) 0.286(10) 0.36(1) 0.143(6) -0.226(9) 0.141(6) -0.093(7)
C(31) 0.064(2) 0.057(2) 0.062(2) -0.007(2) 0.010(2) -0.009(2)
C(32) 0.068(3) 0.088(4) 0.154(6) 0.000(3) 0.023(3) -0.002(4)
C(33) 0.074(3) 0.062(3) 0.146(5) -0.013(3) 0.020(3) -0.020(3)
C(34) 0.219(7) 0.125(5) 0.063(3) -0.048(4) 0.018(4) -0.017(3)

loop_
_atom_type_symbol
_atom_type_description
_atom_type_scat_dispersion_real
_atom_type_scat_dispersion_imag
_atom_type_scat_source
C C 0.0033 0.0002 'International Tables Vol C Tables 4.2.6.8 and 6.1.1.1'
H H 0.0000 0.0000 'International Tables Vol C Table 6.1.1.2'
N N 0.0061 0.0033 'International Tables Vol C Tables 4.2.6.8 and 6.1.1.1'
O O 0.0106 0.0060 'International Tables Vol C Tables 4.2.6.8 and 6.1.1.1'

loop_
_geom_angle_atom_site_label_1
_geom_angle_atom_site_label_2
_geom_angle_atom_site_label_3
_geom_angle
_geom_angle_site_symmetry_1
_geom_angle_site_symmetry_2
_geom_angle_site_symmetry_3
_geom_angle_publ_flag
C(13) N(1) C(15) 107.7(3) 1_555 1_555 1_555 yes
C(12) N(2) C(15) 104.9(2) 1_555 1_555 1_555 yes
C(19) N(3) C(22) 122.4(4) 1_555 1_555 1_555 yes
C(19) N(3) C(24) 121.8(4) 1_555 1_555 1_555 yes
C(22) N(3) C(24) 115.8(4) 1_555 1_555 1_555 yes
O(1) C(1) C(2) 109.1(2) 1_555 1_555 1_555 yes
O(1) C(1) C(14) 108.9(2) 1_555 1_555 1_555 yes
O(1) C(1) C(26) 106.3(3) 1_555 1_555 1_555 yes
C(2) C(1) C(14) 112.9(2) 1_555 1_555 1_555 yes
C(2) C(1) C(26) 109.8(3) 1_555 1_555 1_555 yes
C(14) C(1) C(26) 109.6(3) 1_555 1_555 1_555 yes
C(1) C(2) C(3) 118.6(3) 1_555 1_555 1_555 yes
C(1) C(2) C(7) 122.9(3) 1_555 1_555 1_555 yes
C(3) C(2) C(7) 118.4(3) 1_555 1_555 1_555 yes
C(2) C(3) C(4) 121.3(4) 1_555 1_555 1_555 yes
C(3) C(4) C(5) 119.5(4) 1_555 1_555 1_555 yes
C(4) C(5) C(6) 120.4(4) 1_555 1_555 1_555 yes
C(5) C(6) C(7) 120.9(4) 1_555 1_555 1_555 yes
C(2) C(7) C(6) 119.4(3) 1_555 1_555 1_555 yes
C(2) C(7) C(8) 121.1(3) 1_555 1_555 1_555 yes
C(6) C(7) C(8) 119.5(3) 1_555 1_555 1_555 yes
O(2) C(8) C(7) 120.7(3) 1_555 1_555 1_555 yes
O(2) C(8) C(9) 121.1(3) 1_555 1_555 1_555 yes
C(7) C(8) C(9) 118.2(3) 1_555 1_555 1_555 yes
C(8) C(9) C(10) 118.8(3) 1_555 1_555 1_555 yes
C(8) C(9) C(14) 120.3(3) 1_555 1_555 1_555 yes
C(10) C(9) C(14) 120.9(3) 1_555 1_555 1_555 yes
C(9) C(10) C(11) 122.2(3) 1_555 1_555 1_555 yes
C(10) C(11) C(12) 118.1(3) 1_555 1_555 1_555 yes
N(2) C(12) C(11) 129.3(3) 1_555 1_555 1_555 yes
N(2) C(12) C(13) 110.2(3) 1_555 1_555 1_555 yes
C(11) C(12) C(13) 120.5(3) 1_555 1_555 1_555 yes
N(1) C(13) C(12) 105.1(3) 1_555 1_555 1_555 yes
N(1) C(13) C(14) 132.8(3) 1_555 1_555 1_555 yes
C(12) C(13) C(14) 122.1(3) 1_555 1_555 1_555 yes
C(1) C(14) C(9) 123.2(3) 1_555 1_555 1_555 yes
C(1) C(14) C(13) 120.4(2) 1_555 1_555 1_555 yes
C(9) C(14) C(13) 116.4(3) 1_555 1_555 1_555 yes
N(1) C(15) N(2) 112.1(3) 1_555 1_555 1_555 yes
N(1) C(15) C(16) 121.8(3) 1_555 1_555 1_555 yes
N(2) C(15) C(16) 126.0(3) 1_555 1_555 1_555 yes
C(15) C(16) C(17) 121.0(3) 1_555 1_555 1_555 yes
C(15) C(16) C(21) 122.1(3) 1_555 1_555 1_555 yes
C(17) C(16) C(21) 116.9(3) 1_555 1_555 1_555 yes
C(16) C(17) C(18) 121.6(4) 1_555 1_555 1_555 yes
C(17) C(18) C(19) 121.7(4) 1_555 1_555 1_555 yes
N(3) C(19) C(18) 121.9(4) 1_555 1_555 1_555 yes
N(3) C(19) C(20) 121.7(4) 1_555 1_555 1_555 yes
C(18) C(19) C(20) 116.5(3) 1_555 1_555 1_555 yes
C(19) C(20) C(21) 121.4(4) 1_555 1_555 1_555 yes
C(16) C(21) C(20) 122.0(4) 1_555 1_555 1_555 yes
N(3) C(22) C(23) 111.6(6) 1_555 1_555 1_555 yes
N(3) C(24) C(25) 109.7(6) 1_555 1_555 1_555 yes
O(3) C(27) C(28) 108.2(3) 1_555 1_555 1_555 yes
O(3) C(27) C(29) 107.8(4) 1_555 1_555 1_555 yes
O(3) C(27) C(30) 110.1(4) 1_555 1_555 1_555 yes
C(28) C(27) C(29) 110.7(6) 1_555 1_555 1_555 yes
C(28) C(27) C(30) 112.1(6) 1_555 1_555 1_555 yes
C(29) C(27) C(30) 107.9(6) 1_555 1_555 1_555 yes
O(4) C(31) C(32) 107.2(4) 1_555 1_555 1_555 yes
O(4) C(31) C(33) 105.9(3) 1_555 1_555 1_555 yes
O(4) C(31) C(34) 108.4(3) 1_555 1_555 1_555 yes
C(32) C(31) C(33) 109.6(4) 1_555 1_555 1_555 yes
C(32) C(31) C(34) 113.3(5) 1_555 1_555 1_555 yes
C(33) C(31) C(34) 112.1(4) 1_555 1_555 1_555 yes

loop_
_geom_bond_atom_site_label_1
_geom_bond_atom_site_label_2
_geom_bond_distance
_geom_bond_site_symmetry_1
_geom_bond_site_symmetry_2
_geom_bond_publ_flag
O(1) C(1) 1.435(3) 1_555 1_555 yes
O(2) C(8) 1.228(4) 1_555 1_555 yes
O(3) C(27) 1.428(4) 1_555 1_555 yes
O(4) C(31) 1.437(4) 1_555 1_555 yes
N(1) C(13) 1.377(4) 1_555 1_555 yes
N(1) C(15) 1.368(4) 1_555 1_555 yes
N(2) C(12) 1.392(4) 1_555 1_555 yes
N(2) C(15) 1.326(4) 1_555 1_555 yes
N(3) C(19) 1.375(4) 1_555 1_555 yes
N(3) C(22) 1.471(6) 1_555 1_555 yes
N(3) C(24) 1.462(7) 1_555 1_555 yes
C(1) C(2) 1.516(4) 1_555 1_555 yes
C(1) C(14) 1.522(4) 1_555 1_555 yes
C(1) C(26) 1.516(4) 1_555 1_555 yes
C(2) C(3) 1.397(4) 1_555 1_555 yes
C(2) C(7) 1.385(4) 1_555 1_555 yes
C(3) C(4) 1.375(5) 1_555 1_555 yes
C(4) C(5) 1.370(6) 1_555 1_555 yes
C(5) C(6) 1.361(6) 1_555 1_555 yes
C(6) C(7) 1.397(5) 1_555 1_555 yes
C(7) C(8) 1.475(4) 1_555 1_555 yes
C(8) C(9) 1.474(4) 1_555 1_555 yes
C(9) C(10) 1.411(4) 1_555 1_555 yes
C(9) C(14) 1.394(4) 1_555 1_555 yes
C(10) C(11) 1.356(5) 1_555 1_555 yes
C(11) C(12) 1.394(4) 1_555 1_555 yes
C(12) C(13) 1.397(4) 1_555 1_555 yes
C(13) C(14) 1.402(4) 1_555 1_555 yes
C(15) C(16) 1.456(4) 1_555 1_555 yes
C(16) C(17) 1.389(4) 1_555 1_555 yes
C(16) C(21) 1.385(4) 1_555 1_555 yes
C(17) C(18) 1.373(5) 1_555 1_555 yes
C(18) C(19) 1.398(5) 1_555 1_555 yes
C(19) C(20) 1.395(5) 1_555 1_555 yes
C(20) C(21) 1.377(5) 1_555 1_555 yes
C(22) C(23) 1.462(9) 1_555 1_555 yes
C(24) C(25) 1.438(10) 1_555 1_555 yes
C(27) C(28) 1.462(6) 1_555 1_555 yes
C(27) C(29) 1.474(7) 1_555 1_555 yes
C(27) C(30) 1.428(7) 1_555 1_555 yes
C(31) C(32) 1.506(6) 1_555 1_555 yes
C(31) C(33) 1.516(6) 1_555 1_555 yes
C(31) C(34) 1.487(6) 1_555 1_555 yes
